data_7151818
loop_
_publ_author_name
'Bradley, Stephen A.'
'Bresnan, Brian J.'
'Draper, Sylvia M.'
'Geraghty, Niall W. A.'
'Jeffares, Mark'
'McCabe, Thomas'
'McMurry, T Brian H'
'O'Brien, John E'

_publ_section_title
;
 Photochemical [2 + 2] cycloaddition reactions of
 6-alkenyl-3-phenylcyclohex-2-en-1-ones: using biradical conformation
 control to account for exceptions to the "rule of five".
;
_journal_issue 8
_journal_name_full 'Organic &amp; biomolecular chemistry'
_journal_page_first 2959
_journal_page_last 2968
_journal_paper_doi 10.1039/c0ob01131b
_journal_volume 9
_journal_year 2011
_chemical_formula_sum 'C19 H22 O3'
_chemical_formula_weight 298.37
_chemical_name_systematic
;
?
;
_space_group_IT_number 2
_symmetry_space_group_name_Hall '-P 1'
_symmetry_space_group_name_H-M 'P -1'
_atom_sites_solution_hydrogens geom
_atom_sites_solution_primary direct
_atom_sites_solution_secondary difmap
_audit_conform_dict_location ftp://ftp.iucr.org/cifdics/cif_core2.1beta.dic
_audit_conform_dict_name cif_core.dic
_audit_conform_dict_version 2.1beta3
_audit_creation_date 2001-10-10T12:14:38-00:00
_audit_creation_method 'WinGX routine CIF_UPDATE'
_cell_angle_alpha 90.769(8)
_cell_angle_beta 96.613(10)
_cell_angle_gamma 103.792(8)
_cell_formula_units_Z 2
_cell_length_a 6.6266(7)
_cell_length_b 10.1023(10)
_cell_length_c 12.3043(11)
_cell_measurement_temperature 293(2)
_cell_volume 793.91(14)
_computing_structure_refinement 'SHELXL-97 (Sheldrick, 1997)'
_diffrn_ambient_temperature 293(2)
_diffrn_measured_fraction_theta_full 1
_diffrn_measured_fraction_theta_max 1
_diffrn_radiation_monochromator graphite
_diffrn_radiation_type MoK\a
_diffrn_radiation_wavelength 0.71073
_diffrn_reflns_av_R_equivalents 0.0183
_diffrn_reflns_av_sigmaI/netI 0.0214
_diffrn_reflns_limit_h_max 6
_diffrn_reflns_limit_h_min 0
_diffrn_reflns_limit_k_max 10
_diffrn_reflns_limit_k_min -10
_diffrn_reflns_limit_l_max 12
_diffrn_reflns_limit_l_min -12
_diffrn_reflns_number 2133
_diffrn_reflns_theta_full 21.97
_diffrn_reflns_theta_max 21.97
_diffrn_reflns_theta_min 1.67
_exptl_absorpt_coefficient_mu 0.083
_exptl_absorpt_correction_T_max 0.9836
_exptl_absorpt_correction_T_min 0.9755
_exptl_absorpt_correction_type multi-scan
_exptl_crystal_density_diffrn 1.248
_exptl_crystal_density_method 'not measured'
_exptl_crystal_F_000 320
_exptl_crystal_size_max 0.30
_exptl_crystal_size_mid 0.20
_exptl_crystal_size_min 0.20
_refine_diff_density_max 0.157
_refine_diff_density_min -0.134
_refine_diff_density_rms 0.037
_refine_ls_extinction_method none
_refine_ls_goodness_of_fit_ref 1.086
_refine_ls_hydrogen_treatment mixed
_refine_ls_matrix_type full
_refine_ls_number_parameters 287
_refine_ls_number_reflns 1926
_refine_ls_number_restraints 0
_refine_ls_restrained_S_all 1.086
_refine_ls_R_factor_all 0.0523
_refine_ls_R_factor_gt 0.0373
_refine_ls_shift/su_max 0.133
_refine_ls_shift/su_mean 0.021
_refine_ls_structure_factor_coef Fsqd
_refine_ls_weighting_scheme calc
_refine_ls_wR_factor_gt 0.0919
_refine_ls_wR_factor_ref 0.1003
_reflns_number_gt 1578
_reflns_number_total 1926
_reflns_threshold_expression >2sigma(I)
_cod_data_source_file c0ob01131b.txt
_cod_data_source_block bscbs
_cod_depositor_comments
;
The following automatic conversions were performed:

'_exptl_absorpt_correction_type' value 'multi-scans' was replaced
with the value 'multi-scan' as specified in the replacement file
'src/cod-tools/trunk/data/replacement-values/replacement_values.lst'.

Automatic conversion script
Id: cif_fix_values 5376 2017-05-30 11:51:03Z andrius 
;
_cod_database_code 7151818

loop_
_symmetry_equiv_pos_as_xyz
'x, y, z'
'-x, -y, -z'

loop_
_atom_site_label
_atom_site_type_symbol
_atom_site_fract_x
_atom_site_fract_y
_atom_site_fract_z
_atom_site_U_iso_or_equiv
_atom_site_adp_type
_atom_site_occupancy
_atom_site_symmetry_multiplicity
_atom_site_calc_flag
_atom_site_refinement_flags
_atom_site_disorder_assembly
_atom_site_disorder_group
O3 O 0.2442(2) 0.47824(14) 0.12640(11) 0.0561(4) Uani 1 1 d . . .
O2 O -0.0841(2) 0.20970(18) 0.13631(13) 0.0683(5) Uani 1 1 d . . .
O1 O 0.2688(3) 0.36697(17) -0.02735(13) 0.0677(5) Uani 1 1 d . . .
C6 C 0.2855(3) 0.25449(19) 0.14522(16) 0.0421(5) Uani 1 1 d . . .
C5 C 0.4742(3) 0.3077(2) 0.23437(18) 0.0480(6) Uani 1 1 d . . .
C4 C 0.4113(4) 0.3378(2) 0.34490(17) 0.0484(6) Uani 1 1 d . . .
C3 C 0.2645(3) 0.2162(2) 0.39009(16) 0.0454(5) Uani 1 1 d . . .
C2 C 0.3392(5) 0.0816(3) 0.3927(2) 0.0645(7) Uani 1 1 d . . .
C1 C 0.1519(4) 0.0118(2) 0.3101(2) 0.0609(7) Uani 1 1 d . . .
C9 C 0.1823(6) -0.0615(3) 0.2066(3) 0.0815(9) Uani 1 1 d . . .
C8 C 0.3522(6) 0.0104(3) 0.1390(3) 0.0808(10) Uani 1 1 d . . .
C7 C 0.3143(5) 0.1325(2) 0.0767(2) 0.0622(7) Uani 1 1 d . . .
C11 C 0.0781(3) 0.20702(19) 0.19210(16) 0.0437(5) Uani 1 1 d . . .
C10 C 0.0791(3) 0.1480(2) 0.30222(16) 0.0450(5) Uani 1 1 d . . .
C12 C 0.2639(3) 0.3693(2) 0.06946(17) 0.0463(5) Uani 1 1 d . . .
C13 C 0.2398(5) 0.6003(3) 0.0665(3) 0.0643(7) Uani 1 1 d . . .
C14 C 0.2032(4) 0.2602(2) 0.49729(16) 0.0516(6) Uani 1 1 d . . .
C15 C 0.0310(5) 0.3133(2) 0.5016(2) 0.0643(7) Uani 1 1 d . . .
C16 C -0.0143(7) 0.3630(3) 0.5991(3) 0.0857(9) Uani 1 1 d . . .
C17 C 0.1118(9) 0.3604(3) 0.6935(3) 0.1019(13) Uani 1 1 d . . .
C18 C 0.2829(8) 0.3098(4) 0.6921(2) 0.1027(13) Uani 1 1 d . . .
C19 C 0.3297(5) 0.2577(3) 0.5951(2) 0.0771(8) Uani 1 1 d . . .
H10 H -0.057(3) 0.1414(19) 0.3244(15) 0.045(5) Uiso 1 1 d . . .
H5A H 0.555(3) 0.235(2) 0.2402(17) 0.058(6) Uiso 1 1 d . . .
H5B H 0.561(3) 0.388(2) 0.2084(16) 0.055(6) Uiso 1 1 d . . .
H4A H 0.337(3) 0.417(2) 0.3390(16) 0.055(6) Uiso 1 1 d . . .
H4B H 0.536(4) 0.364(2) 0.3962(18) 0.057(6) Uiso 1 1 d . . .
H7A H 0.430(4) 0.167(2) 0.038(2) 0.070(7) Uiso 1 1 d . . .
H7B H 0.187(5) 0.104(3) 0.024(2) 0.090(10) Uiso 1 1 d . . .
H1 H 0.051(4) -0.051(2) 0.3470(18) 0.064(7) Uiso 1 1 d . . .
H2A H 0.475(4) 0.088(2) 0.366(2) 0.075(8) Uiso 1 1 d . . .
H2B H 0.344(4) 0.042(3) 0.462(2) 0.073(7) Uiso 1 1 d . . .
H15 H -0.059(4) 0.319(2) 0.437(2) 0.065(7) Uiso 1 1 d . . .
H8A H 0.366(4) -0.052(3) 0.084(2) 0.090(8) Uiso 1 1 d . . .
H8B H 0.490(5) 0.037(3) 0.190(3) 0.102(11) Uiso 1 1 d . . .
H19 H 0.453(4) 0.220(3) 0.589(2) 0.080(9) Uiso 1 1 d . . .
H9A H 0.032(5) -0.080(3) 0.163(3) 0.103(11) Uiso 1 1 d . . .
H9B H 0.215(4) -0.148(3) 0.230(2) 0.100(9) Uiso 1 1 d . . .
H13B H 0.182(6) 0.575(4) -0.015(3) 0.133(12) Uiso 1 1 d . . .
H13A H 0.374(6) 0.658(4) 0.076(3) 0.124(12) Uiso 1 1 d . . .
H13C H 0.124(7) 0.635(4) 0.089(3) 0.145(14) Uiso 1 1 d . . .
H18 H 0.374(6) 0.302(4) 0.751(3) 0.126(13) Uiso 1 1 d . . .
H16 H -0.147(6) 0.401(4) 0.595(3) 0.127(13) Uiso 1 1 d . . .
H17 H 0.085(5) 0.392(3) 0.766(3) 0.115(10) Uiso 1 1 d . . .

loop_
_atom_site_aniso_label
_atom_site_aniso_U_11
_atom_site_aniso_U_22
_atom_site_aniso_U_33
_atom_site_aniso_U_23
_atom_site_aniso_U_13
_atom_site_aniso_U_12
O3 0.0771(11) 0.0467(9) 0.0513(9) 0.0105(7) 0.0160(7) 0.0240(7)
O2 0.0458(10) 0.0936(13) 0.0614(10) 0.0149(9) 0.0004(8) 0.0109(8)
O1 0.0886(12) 0.0802(12) 0.0421(10) 0.0096(8) 0.0147(8) 0.0323(9)
C6 0.0444(12) 0.0402(11) 0.0428(11) 0.0023(9) 0.0101(9) 0.0105(9)
C5 0.0420(13) 0.0469(13) 0.0573(14) 0.0103(11) 0.0108(10) 0.0123(11)
C4 0.0438(13) 0.0509(13) 0.0456(12) 0.0033(10) -0.0010(11) 0.0048(11)
C3 0.0475(12) 0.0450(12) 0.0431(12) 0.0062(9) 0.0027(9) 0.0110(10)
C2 0.0738(18) 0.0597(15) 0.0693(17) 0.0243(13) 0.0167(15) 0.0297(13)
C1 0.0788(18) 0.0382(12) 0.0657(15) 0.0067(11) 0.0246(14) 0.0064(12)
C9 0.125(3) 0.0398(14) 0.086(2) 0.0049(14) 0.048(2) 0.0171(16)
C8 0.121(3) 0.0452(15) 0.091(2) 0.0035(15) 0.054(2) 0.0284(16)
C7 0.0782(19) 0.0485(14) 0.0658(16) -0.0001(12) 0.0352(16) 0.0144(13)
C11 0.0436(13) 0.0426(12) 0.0437(12) -0.0025(9) 0.0050(10) 0.0086(10)
C10 0.0415(13) 0.0456(12) 0.0465(12) 0.0005(9) 0.0104(10) 0.0053(10)
C12 0.0444(13) 0.0519(13) 0.0439(13) 0.0023(10) 0.0095(10) 0.0123(10)
C13 0.0670(18) 0.0513(14) 0.0787(19) 0.0232(13) 0.0126(15) 0.0194(14)
C14 0.0631(15) 0.0446(12) 0.0399(12) 0.0067(9) 0.0057(11) -0.0010(11)
C15 0.090(2) 0.0564(15) 0.0501(15) 0.0041(11) 0.0178(14) 0.0207(14)
C16 0.128(3) 0.0584(17) 0.073(2) -0.0026(14) 0.048(2) 0.0109(17)
C17 0.145(4) 0.073(2) 0.064(2) -0.0148(16) 0.045(2) -0.036(2)
C18 0.122(3) 0.109(3) 0.0382(18) 0.0015(17) -0.003(2) -0.042(2)
C19 0.076(2) 0.087(2) 0.0520(17) 0.0094(13) -0.0019(14) -0.0077(16)

loop_
_atom_type_symbol
_atom_type_description
_atom_type_scat_dispersion_real
_atom_type_scat_dispersion_imag
_atom_type_scat_source
C C 0.0033 0.0016 'International Tables Vol C Tables 4.2.6.8 and 6.1.1.4'
H H 0 0 'International Tables Vol C Tables 4.2.6.8 and 6.1.1.4'
O O 0.0106 0.006 'International Tables Vol C Tables 4.2.6.8 and 6.1.1.4'

loop_
_geom_angle_atom_site_label_1
_geom_angle_atom_site_label_2
_geom_angle_atom_site_label_3
_geom_angle
_geom_angle_site_symmetry_1
_geom_angle_site_symmetry_3
_geom_angle_publ_flag
C12 O3 C13 117.04(18) . . ?
C12 C6 C11 107.22(16) . . ?
C12 C6 C7 108.90(17) . . ?
C11 C6 C7 106.80(18) . . ?
C12 C6 C5 108.91(16) . . ?
C11 C6 C5 113.17(16) . . ?
C7 C6 C5 111.67(19) . . ?
C4 C5 C6 113.58(18) . . ?
C5 C4 C3 113.79(19) . . ?
C14 C3 C4 109.11(17) . . ?
C14 C3 C2 115.08(18) . . ?
C4 C3 C2 115.42(19) . . ?
C14 C3 C10 115.47(17) . . ?
C4 C3 C10 111.32(16) . . ?
C2 C3 C10 89.44(16) . . ?
C1 C2 C3 90.89(18) . . ?
C9 C1 C2 121.0(3) . . ?
C9 C1 C10 120.0(2) . . ?
C2 C1 C10 90.02(16) . . ?
C1 C9 C8 118.3(2) . . ?
C7 C8 C9 117.2(3) . . ?
C8 C7 C6 116.8(2) . . ?
O2 C11 C10 121.55(19) . . ?
O2 C11 C6 119.53(18) . . ?
C10 C11 C6 118.74(18) . . ?
C11 C10 C3 116.69(17) . . ?
C11 C10 C1 114.82(17) . . ?
C3 C10 C1 89.55(16) . . ?
O1 C12 O3 123.2(2) . . ?
O1 C12 C6 126.11(19) . . ?
O3 C12 C6 110.62(17) . . ?
C15 C14 C19 117.2(3) . . ?
C15 C14 C3 122.2(2) . . ?
C19 C14 C3 120.4(2) . . ?
C14 C15 C16 121.7(3) . . ?
C17 C16 C15 120.2(4) . . ?
C18 C17 C16 119.7(3) . . ?
C17 C18 C19 121.0(3) . . ?
C14 C19 C18 120.2(4) . . ?

loop_
_geom_bond_atom_site_label_1
_geom_bond_atom_site_label_2
_geom_bond_distance
_geom_bond_site_symmetry_2
_geom_bond_publ_flag
O3 C12 1.337(2) . ?
O3 C13 1.449(3) . ?
O2 C11 1.213(2) . ?
O1 C12 1.195(2) . ?
C6 C12 1.520(3) . ?
C6 C11 1.526(3) . ?
C6 C7 1.545(3) . ?
C6 C5 1.550(3) . ?
C5 C4 1.515(3) . ?
C4 C3 1.529(3) . ?
C3 C14 1.516(3) . ?
C3 C2 1.554(3) . ?
C3 C10 1.557(3) . ?
C2 C1 1.531(4) . ?
C1 C9 1.522(3) . ?
C1 C10 1.564(3) . ?
C9 C8 1.526(4) . ?
C8 C7 1.518(4) . ?
C11 C10 1.487(3) . ?
C14 C15 1.378(3) . ?
C14 C19 1.390(3) . ?
C15 C16 1.386(4) . ?
C16 C17 1.355(5) . ?
C17 C18 1.352(5) . ?
C18 C19 1.394(5) . ?

loop_
_cod_related_entry_id
_cod_related_entry_database
_cod_related_entry_code
1 ChemSpider 26995945
